data_4078252
loop_
_publ_author_name
'Grudzie\'n, Krzysztof'
'Malinska, Maura'
'Barbasiewicz, Micha\/l'

_publ_section_title
;
 Synthesis and Properties of Bimetallic Hoveyda--Grubbs Metathesis
 Catalysts
;
_journal_issue 9
_journal_name_full Organometallics
_journal_page_first 3636
_journal_paper_doi 10.1021/om3001372
_journal_volume 31
_journal_year 2012
_chemical_formula_moiety 'C52 H62 Cl4 N4 O2 Ru2'
_chemical_formula_sum 'C52 H62 Cl4 N4 O2 Ru2'
_chemical_formula_weight 1119.00
_chemical_name_systematic
; 
 ? 
;
_space_group_IT_number 14
_symmetry_cell_setting monoclinic
_symmetry_space_group_name_Hall '-P 2ybc'
_symmetry_space_group_name_H-M 'P 1 21/c 1'
_atom_sites_solution_hydrogens geom
_atom_sites_solution_primary direct
_atom_sites_solution_secondary difmap
_audit_creation_method SHELXL-97
_cell_angle_alpha 90.00
_cell_angle_beta 91.901(4)
_cell_angle_gamma 90.00
_cell_formula_units_Z 2
_cell_length_a 16.5418(12)
_cell_length_b 8.6422(6)
_cell_length_c 18.1648(14)
_cell_measurement_reflns_used 600
_cell_measurement_temperature 100(2)
_cell_measurement_theta_max 30
_cell_measurement_theta_min 2.0
_cell_volume 2595.4(3)
_computing_cell_refinement 'Bruker SMART'
_computing_data_collection 'Bruker SMART'
_computing_data_reduction 'Bruker SAINT'
_computing_molecular_graphics 'WINGX, MERCURY'
_computing_publication_material 'Bruker SHELXTL'
_computing_structure_refinement 'SHELXL-97 (Sheldrick, 1997)'
_computing_structure_solution 'SHELXS-97 (Sheldrick, 1990)'
_diffrn_ambient_temperature 100(2)
_diffrn_measured_fraction_theta_full 1.000
_diffrn_measured_fraction_theta_max 1.000
_diffrn_measurement_device_type 'Kappa ApexII Ultra CCD'
_diffrn_measurement_method 'phi and omega scans'
_diffrn_radiation_monochromator 'multi-layer optics'
_diffrn_radiation_source 'TXS rotating anode'
_diffrn_radiation_type MoK\a
_diffrn_radiation_wavelength 0.71073
_diffrn_reflns_av_R_equivalents 0.0368
_diffrn_reflns_av_sigmaI/netI 0.0213
_diffrn_reflns_limit_h_max 20
_diffrn_reflns_limit_h_min -20
_diffrn_reflns_limit_k_max 10
_diffrn_reflns_limit_k_min -10
_diffrn_reflns_limit_l_max 22
_diffrn_reflns_limit_l_min -22
_diffrn_reflns_number 40046
_diffrn_reflns_theta_full 25.68
_diffrn_reflns_theta_max 25.68
_diffrn_reflns_theta_min 1.23
_exptl_absorpt_coefficient_mu 0.830
_exptl_absorpt_correction_T_max 0.9836
_exptl_absorpt_correction_T_min 0.7888
_exptl_absorpt_correction_type multi-scan
_exptl_absorpt_process_details
;   
SADABS-2008/1 - Bruker Nonius area detector scaling and absorption correction 
;
_exptl_crystal_colour yellow
_exptl_crystal_density_diffrn 1.432
_exptl_crystal_density_method 'not measured'
_exptl_crystal_description plate
_exptl_crystal_F_000 1148
_exptl_crystal_size_max 0.30
_exptl_crystal_size_mid 0.10
_exptl_crystal_size_min 0.02
_refine_diff_density_max 1.190
_refine_diff_density_min -0.416
_refine_diff_density_rms 0.091
_refine_ls_extinction_method none
_refine_ls_goodness_of_fit_ref 1.116
_refine_ls_hydrogen_treatment constr
_refine_ls_matrix_type full
_refine_ls_number_parameters 296
_refine_ls_number_reflns 4944
_refine_ls_number_restraints 0
_refine_ls_restrained_S_all 1.116
_refine_ls_R_factor_all 0.0377
_refine_ls_R_factor_gt 0.0302
_refine_ls_shift/su_max 0.001
_refine_ls_shift/su_mean 0.000
_refine_ls_structure_factor_coef Fsqd
_refine_ls_weighting_details 'calc w=1/[\s^2^(Fo^2^)+(0.0486P)^2^+2.8073P] where P=(Fo^2^+2Fc^2^)/3'
_refine_ls_weighting_scheme calc
_refine_ls_wR_factor_gt 0.0813
_refine_ls_wR_factor_ref 0.0920
_reflns_number_gt 4343
_reflns_number_total 4944
_reflns_threshold_expression >2sigma(I)
_cod_data_source_file om3001372_si_005.cif
_cod_data_source_block shelxl
_cod_original_sg_symbol_H-M P2(1)/c
_cod_database_code 4078252

loop_
_symmetry_equiv_pos_as_xyz
'x, y, z'
'-x, y+1/2, -z+1/2'
'-x, -y, -z'
'x, -y-1/2, z-1/2'

loop_
_atom_site_label
_atom_site_type_symbol
_atom_site_fract_x
_atom_site_fract_y
_atom_site_fract_z
_atom_site_U_iso_or_equiv
_atom_site_adp_type
_atom_site_occupancy
_atom_site_symmetry_multiplicity
_atom_site_calc_flag
_atom_site_refinement_flags
C1 C 0.76442(16) 0.1121(3) 0.94584(15) 0.0208(6) Uani 1 1 d .
C2 C 0.8580(2) -0.0922(4) 0.9391(2) 0.0355(8) Uani 1 1 d .
H2A H 0.8566 -0.1759 0.9747 0.043 Uiso 1 1 calc R
H2B H 0.9115 -0.0868 0.9190 0.043 Uiso 1 1 calc R
C3 C 0.7937(2) -0.1133(4) 0.87883(19) 0.0376(8) Uani 1 1 d .
H3A H 0.8165 -0.1048 0.8305 0.045 Uiso 1 1 calc R
H3B H 0.7670 -0.2127 0.8829 0.045 Uiso 1 1 calc R
C4 C 0.66425(18) 0.0304(3) 0.84963(15) 0.0220(6) Uani 1 1 d .
C5 C 0.66406(18) 0.1186(3) 0.78540(16) 0.0238(6) Uani 1 1 d .
C6 C 0.59118(19) 0.1378(3) 0.74607(16) 0.0261(6) Uani 1 1 d .
H6 H 0.5903 0.1949 0.7027 0.031 Uiso 1 1 calc R
C7 C 0.51941(18) 0.0738(3) 0.77010(16) 0.0254(6) Uani 1 1 d .
C8 C 0.52279(19) -0.0142(3) 0.83372(17) 0.0277(7) Uani 1 1 d .
H8 H 0.4753 -0.0579 0.8501 0.033 Uiso 1 1 calc R
C9 C 0.59404(19) -0.0399(3) 0.87405(16) 0.0271(6) Uani 1 1 d .
C10 C 0.5946(2) -0.1373(4) 0.94234(18) 0.0394(8) Uani 1 1 d .
H10A H 0.5407 -0.1719 0.9512 0.059 Uiso 1 1 calc R
H10B H 0.6144 -0.0770 0.9835 0.059 Uiso 1 1 calc R
H10C H 0.6292 -0.2252 0.9360 0.059 Uiso 1 1 calc R
C11 C 0.7403(2) 0.1997(4) 0.76219(19) 0.0347(8) Uani 1 1 d .
H11A H 0.7319 0.2411 0.7135 0.052 Uiso 1 1 calc R
H11B H 0.7842 0.1271 0.7624 0.052 Uiso 1 1 calc R
H11C H 0.7530 0.2823 0.7959 0.052 Uiso 1 1 calc R
C12 C 0.44009(19) 0.0990(4) 0.72948(19) 0.0345(7) Uani 1 1 d .
H12A H 0.4067 0.0089 0.7343 0.052 Uiso 1 1 calc R
H12B H 0.4495 0.1172 0.6783 0.052 Uiso 1 1 calc R
H12C H 0.4133 0.1870 0.7498 0.052 Uiso 1 1 calc R
C13 C 0.88421(18) 0.1281(3) 1.02931(17) 0.0266(6) Uani 1 1 d .
C14 C 0.87649(18) 0.0872(3) 1.10270(18) 0.0294(7) Uani 1 1 d .
C15 C 0.9203(2) 0.1714(4) 1.15592(19) 0.0331(7) Uani 1 1 d .
H15 H 0.9142 0.1478 1.2054 0.040 Uiso 1 1 calc R
C16 C 0.9726(2) 0.2894(4) 1.1372(2) 0.0358(8) Uani 1 1 d .
C17 C 0.98445(19) 0.3176(4) 1.06339(19) 0.0324(7) Uani 1 1 d .
H17 H 1.0217 0.3925 1.0503 0.039 Uiso 1 1 calc R
C18 C 0.94214(18) 0.2370(4) 1.00812(18) 0.0292(7) Uani 1 1 d .
C19 C 0.8278(2) -0.0510(4) 1.1258(2) 0.0369(8) Uani 1 1 d .
H19A H 0.7867 -0.0729 1.0886 0.055 Uiso 1 1 calc R
H19B H 0.8028 -0.0290 1.1716 0.055 Uiso 1 1 calc R
H19C H 0.8628 -0.1390 1.1318 0.055 Uiso 1 1 calc R
C20 C 1.0184(2) 0.3812(5) 1.1959(2) 0.0501(10) Uani 1 1 d .
H20A H 1.0682 0.4181 1.1767 0.075 Uiso 1 1 calc R
H20B H 1.0298 0.3162 1.2378 0.075 Uiso 1 1 calc R
H20C H 0.9862 0.4676 1.2105 0.075 Uiso 1 1 calc R
C21 C 0.9626(2) 0.2568(4) 0.92882(19) 0.0358(8) Uani 1 1 d .
H21A H 1.0034 0.3352 0.9249 0.054 Uiso 1 1 calc R
H21B H 0.9150 0.2872 0.9008 0.054 Uiso 1 1 calc R
H21C H 0.9825 0.1608 0.9100 0.054 Uiso 1 1 calc R
C22 C 0.62244(17) 0.3181(3) 0.93687(16) 0.0215(6) Uani 1 1 d .
H22 H 0.6157 0.2704 0.8912 0.026 Uiso 1 1 calc R
C23 C 0.55887(16) 0.4120(3) 0.96665(16) 0.0200(6) Uani 1 1 d .
C24 C 0.57787(16) 0.5008(3) 1.02955(16) 0.0207(6) Uani 1 1 d .
C25 C 0.47979(16) 0.4117(3) 0.93637(15) 0.0206(6) Uani 1 1 d .
H25 H 0.4666 0.3541 0.8944 0.025 Uiso 1 1 calc R
C26 C 0.68929(18) 0.5965(3) 1.10519(17) 0.0268(6) Uani 1 1 d .
H26A H 0.6760 0.7008 1.0914 0.040 Uiso 1 1 calc R
H26B H 0.7470 0.5852 1.1092 0.040 Uiso 1 1 calc R
H26C H 0.6663 0.5732 1.1518 0.040 Uiso 1 1 calc R
N1 N 0.73749(15) 0.0154(3) 0.89265(13) 0.0232(5) Uani 1 1 d .
N2 N 0.83551(15) 0.0555(3) 0.97268(14) 0.0280(6) Uani 1 1 d .
O1 O 0.65761(12) 0.4934(2) 1.05098(12) 0.0301(5) Uani 1 1 d .
Cl1 Cl 0.79819(5) 0.48489(8) 0.94043(5) 0.0370(2) Uani 1 1 d .
Cl2 Cl 0.66522(4) 0.14314(9) 1.08397(4) 0.03030(18) Uani 1 1 d .
Ru1 Ru 0.716174(13) 0.29623(2) 0.991791(13) 0.02067(9) Uani 1 1 d .

loop_
_atom_site_aniso_label
_atom_site_aniso_U_11
_atom_site_aniso_U_22
_atom_site_aniso_U_33
_atom_site_aniso_U_23
_atom_site_aniso_U_13
_atom_site_aniso_U_12
C1 0.0186(14) 0.0185(13) 0.0254(14) 0.0045(11) 0.0006(11) 0.0016(11)
C2 0.0372(18) 0.0227(15) 0.046(2) -0.0060(14) -0.0048(15) 0.0151(14)
C3 0.045(2) 0.0253(16) 0.0420(19) -0.0060(14) -0.0069(16) 0.0175(15)
C4 0.0280(15) 0.0148(13) 0.0232(14) -0.0038(11) -0.0016(12) 0.0015(11)
C5 0.0262(15) 0.0200(14) 0.0254(15) -0.0008(12) 0.0037(12) 0.0028(12)
C6 0.0334(17) 0.0213(14) 0.0236(15) 0.0021(12) 0.0012(12) 0.0027(12)
C7 0.0268(15) 0.0199(14) 0.0292(16) -0.0043(12) -0.0022(12) -0.0011(12)
C8 0.0293(16) 0.0247(15) 0.0293(16) -0.0043(12) 0.0027(13) -0.0101(12)
C9 0.0358(17) 0.0195(14) 0.0259(15) -0.0010(12) 0.0007(13) -0.0064(12)
C10 0.053(2) 0.0334(18) 0.0311(17) 0.0088(14) -0.0044(15) -0.0195(16)
C11 0.0276(17) 0.0407(19) 0.0358(18) 0.0124(15) 0.0040(14) 0.0012(14)
C12 0.0311(17) 0.0333(17) 0.0385(18) -0.0014(14) -0.0058(14) 0.0021(14)
C13 0.0221(15) 0.0213(14) 0.0361(17) -0.0028(13) -0.0044(12) 0.0087(12)
C14 0.0205(14) 0.0248(15) 0.0425(18) 0.0006(13) -0.0028(13) 0.0073(12)
C15 0.0306(17) 0.0338(17) 0.0348(18) 0.0012(14) -0.0042(14) 0.0085(14)
C16 0.0309(17) 0.0301(17) 0.046(2) -0.0042(15) -0.0113(15) 0.0088(14)
C17 0.0213(15) 0.0262(15) 0.049(2) 0.0011(14) -0.0043(14) 0.0022(12)
C18 0.0203(15) 0.0244(15) 0.0428(19) 0.0032(13) -0.0021(13) 0.0100(12)
C19 0.0329(18) 0.0293(17) 0.048(2) 0.0092(15) -0.0015(15) 0.0009(14)
C20 0.045(2) 0.047(2) 0.056(2) -0.0100(19) -0.0183(19) -0.0007(18)
C21 0.0287(17) 0.0347(17) 0.044(2) 0.0031(15) 0.0031(15) 0.0085(14)
C22 0.0230(14) 0.0180(13) 0.0234(14) -0.0018(11) 0.0004(11) 0.0020(11)
C23 0.0185(13) 0.0145(12) 0.0271(15) 0.0001(11) 0.0019(11) 0.0013(10)
C24 0.0175(13) 0.0158(13) 0.0288(15) -0.0009(11) -0.0004(11) -0.0001(11)
C25 0.0228(14) 0.0152(13) 0.0236(14) -0.0018(11) -0.0023(11) 0.0001(11)
C26 0.0218(15) 0.0254(15) 0.0328(16) -0.0047(13) -0.0064(12) -0.0012(12)
N1 0.0270(13) 0.0154(11) 0.0269(13) -0.0010(10) -0.0023(10) 0.0061(10)
N2 0.0246(13) 0.0191(12) 0.0398(15) -0.0042(11) -0.0041(11) 0.0097(10)
O1 0.0180(10) 0.0275(11) 0.0441(13) -0.0187(10) -0.0080(9) 0.0061(8)
Cl1 0.0232(4) 0.0187(3) 0.0692(6) 0.0059(4) 0.0036(4) -0.0004(3)
Cl2 0.0252(4) 0.0424(4) 0.0234(4) -0.0005(3) 0.0023(3) 0.0010(3)
Ru1 0.01530(13) 0.01709(13) 0.02950(15) -0.00376(9) -0.00125(9) 0.00160(8)

loop_
_atom_type_symbol
_atom_type_description
_atom_type_scat_dispersion_real
_atom_type_scat_dispersion_imag
_atom_type_scat_source
C C 0.0033 0.0016 'International Tables Vol C Tables 4.2.6.8 and 6.1.1.4'
H H 0.0000 0.0000 'International Tables Vol C Tables 4.2.6.8 and 6.1.1.4'
N N 0.0061 0.0033 'International Tables Vol C Tables 4.2.6.8 and 6.1.1.4'
O O 0.0106 0.0060 'International Tables Vol C Tables 4.2.6.8 and 6.1.1.4'
Cl Cl 0.1484 0.1585 'International Tables Vol C Tables 4.2.6.8 and 6.1.1.4'
Ru Ru -1.2594 0.8363 'International Tables Vol C Tables 4.2.6.8 and 6.1.1.4'

loop_
_geom_angle_atom_site_label_1
_geom_angle_atom_site_label_2
_geom_angle_atom_site_label_3
_geom_angle
_geom_angle_site_symmetry_1
_geom_angle_site_symmetry_3
N1 C1 N2 107.4(2) . .
N1 C1 Ru1 132.5(2) . .
N2 C1 Ru1 119.9(2) . .
N2 C2 C3 102.9(2) . .
N2 C2 H2A 111.2 . .
C3 C2 H2A 111.2 . .
N2 C2 H2B 111.2 . .
C3 C2 H2B 111.2 . .
H2A C2 H2B 109.1 . .
N1 C3 C2 102.6(2) . .
N1 C3 H3A 111.3 . .
C2 C3 H3A 111.3 . .
N1 C3 H3B 111.3 . .
C2 C3 H3B 111.3 . .
H3A C3 H3B 109.2 . .
C9 C4 C5 121.7(3) . .
C9 C4 N1 119.1(3) . .
C5 C4 N1 119.2(3) . .
C6 C5 C4 118.3(3) . .
C6 C5 C11 121.1(3) . .
C4 C5 C11 120.5(3) . .
C5 C6 C7 121.7(3) . .
C5 C6 H6 119.2 . .
C7 C6 H6 119.2 . .
C8 C7 C6 118.0(3) . .
C8 C7 C12 120.1(3) . .
C6 C7 C12 121.9(3) . .
C7 C8 C9 122.7(3) . .
C7 C8 H8 118.6 . .
C9 C8 H8 118.6 . .
C8 C9 C4 117.7(3) . .
C8 C9 C10 120.6(3) . .
C4 C9 C10 121.7(3) . .
C9 C10 H10A 109.5 . .
C9 C10 H10B 109.5 . .
H10A C10 H10B 109.5 . .
C9 C10 H10C 109.5 . .
H10A C10 H10C 109.5 . .
H10B C10 H10C 109.5 . .
C5 C11 H11A 109.5 . .
C5 C11 H11B 109.5 . .
H11A C11 H11B 109.5 . .
C5 C11 H11C 109.5 . .
H11A C11 H11C 109.5 . .
H11B C11 H11C 109.5 . .
C7 C12 H12A 109.5 . .
C7 C12 H12B 109.5 . .
H12A C12 H12B 109.5 . .
C7 C12 H12C 109.5 . .
H12A C12 H12C 109.5 . .
H12B C12 H12C 109.5 . .
C14 C13 C18 121.2(3) . .
C14 C13 N2 120.8(3) . .
C18 C13 N2 118.0(3) . .
C13 C14 C15 118.1(3) . .
C13 C14 C19 122.3(3) . .
C15 C14 C19 119.4(3) . .
C16 C15 C14 121.8(3) . .
C16 C15 H15 119.1 . .
C14 C15 H15 119.1 . .
C17 C16 C15 118.5(3) . .
C17 C16 C20 120.6(3) . .
C15 C16 C20 120.9(3) . .
C16 C17 C18 121.8(3) . .
C16 C17 H17 119.1 . .
C18 C17 H17 119.1 . .
C17 C18 C13 117.9(3) . .
C17 C18 C21 120.8(3) . .
C13 C18 C21 121.1(3) . .
C14 C19 H19A 109.5 . .
C14 C19 H19B 109.5 . .
H19A C19 H19B 109.5 . .
C14 C19 H19C 109.5 . .
H19A C19 H19C 109.5 . .
H19B C19 H19C 109.5 . .
C16 C20 H20A 109.5 . .
C16 C20 H20B 109.5 . .
H20A C20 H20B 109.5 . .
C16 C20 H20C 109.5 . .
H20A C20 H20C 109.5 . .
H20B C20 H20C 109.5 . .
C18 C21 H21A 109.5 . .
C18 C21 H21B 109.5 . .
H21A C21 H21B 109.5 . .
C18 C21 H21C 109.5 . .
H21A C21 H21C 109.5 . .
H21B C21 H21C 109.5 . .
C23 C22 Ru1 117.9(2) . .
C23 C22 H22 121.0 . .
Ru1 C22 H22 121.0 . .
C25 C23 C24 120.1(3) . .
C25 C23 C22 122.1(3) . .
C24 C23 C22 117.7(2) . .
O1 C24 C25 125.0(3) . 3_667
O1 C24 C23 113.3(2) . .
C25 C24 C23 121.7(3) 3_667 .
C24 C25 C23 118.2(3) 3_667 .
C24 C25 H25 120.9 3_667 .
C23 C25 H25 120.9 . .
O1 C26 H26A 109.5 . .
O1 C26 H26B 109.5 . .
H26A C26 H26B 109.5 . .
O1 C26 H26C 109.5 . .
H26A C26 H26C 109.5 . .
H26B C26 H26C 109.5 . .
C1 N1 C4 126.4(2) . .
C1 N1 C3 113.3(2) . .
C4 N1 C3 120.3(2) . .
C1 N2 C13 124.3(2) . .
C1 N2 C2 113.3(2) . .
C13 N2 C2 122.4(2) . .
C24 O1 C26 120.1(2) . .
C24 O1 Ru1 109.07(16) . .
C26 O1 Ru1 130.80(17) . .
C22 Ru1 C1 101.53(12) . .
C22 Ru1 O1 79.14(10) . .
C1 Ru1 O1 175.49(10) . .
C22 Ru1 Cl2 97.55(9) . .
C1 Ru1 Cl2 90.41(8) . .
O1 Ru1 Cl2 85.08(6) . .
C22 Ru1 Cl1 101.75(9) . .
C1 Ru1 Cl1 98.35(8) . .
O1 Ru1 Cl1 85.83(6) . .
Cl2 Ru1 Cl1 156.69(3) . .

loop_
_geom_bond_atom_site_label_1
_geom_bond_atom_site_label_2
_geom_bond_distance
_geom_bond_site_symmetry_2
C1 N1 1.342(4) .
C1 N2 1.350(4) .
C1 Ru1 1.977(3) .
C2 N2 1.468(4) .
C2 C3 1.512(5) .
C2 H2A 0.9700 .
C2 H2B 0.9700 .
C3 N1 1.477(4) .
C3 H3A 0.9700 .
C3 H3B 0.9700 .
C4 C9 1.396(4) .
C4 C5 1.393(4) .
C4 N1 1.426(4) .
C5 C6 1.391(4) .
C5 C11 1.514(4) .
C6 C7 1.393(4) .
C6 H6 0.9300 .
C7 C8 1.383(4) .
C7 C12 1.500(4) .
C8 C9 1.385(4) .
C8 H8 0.9300 .
C9 C10 1.499(4) .
C10 H10A 0.9600 .
C10 H10B 0.9600 .
C10 H10C 0.9600 .
C11 H11A 0.9600 .
C11 H11B 0.9600 .
C11 H11C 0.9600 .
C12 H12A 0.9600 .
C12 H12B 0.9600 .
C12 H12C 0.9600 .
C13 C14 1.389(5) .
C13 C18 1.406(4) .
C13 N2 1.430(4) .
C14 C15 1.393(5) .
C14 C19 1.508(4) .
C15 C16 1.388(5) .
C15 H15 0.9300 .
C16 C17 1.382(5) .
C16 C20 1.513(5) .
C17 C18 1.391(5) .
C17 H17 0.9300 .
C18 C21 1.500(5) .
C19 H19A 0.9600 .
C19 H19B 0.9600 .
C19 H19C 0.9600 .
C20 H20A 0.9600 .
C20 H20B 0.9600 .
C20 H20C 0.9600 .
C21 H21A 0.9600 .
C21 H21B 0.9600 .
C21 H21C 0.9600 .
C22 C23 1.448(4) .
C22 Ru1 1.826(3) .
C22 H22 0.9300 .
C23 C25 1.402(4) .
C23 C24 1.403(4) .
C24 O1 1.364(3) .
C24 C25 1.380(4) 3_667
C25 C24 1.380(4) 3_667
C25 H25 0.9300 .
C26 O1 1.415(3) .
C26 H26A 0.9600 .
C26 H26B 0.9600 .
C26 H26C 0.9600 .
O1 Ru1 2.2507(19) .
Cl1 Ru1 2.3352(8) .
Cl2 Ru1 2.3148(8) .

loop_
_geom_torsion_atom_site_label_1
_geom_torsion_atom_site_label_2
_geom_torsion_atom_site_label_3
_geom_torsion_atom_site_label_4
_geom_torsion
_geom_torsion_site_symmetry_1
_geom_torsion_site_symmetry_4
N2 C2 C3 N1 -7.0(3) . .
C9 C4 C5 C6 1.1(4) . .
N1 C4 C5 C6 -177.0(2) . .
C9 C4 C5 C11 177.1(3) . .
N1 C4 C5 C11 -1.1(4) . .
C4 C5 C6 C7 1.1(4) . .
C11 C5 C6 C7 -174.8(3) . .
C5 C6 C7 C8 -1.8(4) . .
C5 C6 C7 C12 177.7(3) . .
C6 C7 C8 C9 0.3(4) . .
C12 C7 C8 C9 -179.2(3) . .
C7 C8 C9 C4 1.8(4) . .
C7 C8 C9 C10 -179.5(3) . .
C5 C4 C9 C8 -2.5(4) . .
N1 C4 C9 C8 175.6(3) . .
C5 C4 C9 C10 178.8(3) . .
N1 C4 C9 C10 -3.1(4) . .
C18 C13 C14 C15 8.2(4) . .
N2 C13 C14 C15 -174.4(3) . .
C18 C13 C14 C19 -167.1(3) . .
N2 C13 C14 C19 10.2(4) . .
C13 C14 C15 C16 -2.3(5) . .
C19 C14 C15 C16 173.2(3) . .
C14 C15 C16 C17 -3.5(5) . .
C14 C15 C16 C20 178.9(3) . .
C15 C16 C17 C18 3.6(5) . .
C20 C16 C17 C18 -178.8(3) . .
C16 C17 C18 C13 2.1(4) . .
C16 C17 C18 C21 -173.1(3) . .
C14 C13 C18 C17 -8.2(4) . .
N2 C13 C18 C17 174.4(3) . .
C14 C13 C18 C21 167.0(3) . .
N2 C13 C18 C21 -10.4(4) . .
Ru1 C22 C23 C25 -167.2(2) . .
Ru1 C22 C23 C24 10.4(3) . .
C25 C23 C24 O1 -177.9(2) . .
C22 C23 C24 O1 4.4(4) . .
C25 C23 C24 C25 0.6(5) . 3_667
C22 C23 C24 C25 -177.0(2) . 3_667
C24 C23 C25 C24 -0.6(4) . 3_667
C22 C23 C25 C24 176.9(2) . 3_667
N2 C1 N1 C4 179.8(3) . .
Ru1 C1 N1 C4 5.3(4) . .
N2 C1 N1 C3 -2.4(3) . .
Ru1 C1 N1 C3 -176.9(2) . .
C9 C4 N1 C1 -91.1(3) . .
C5 C4 N1 C1 87.1(4) . .
C9 C4 N1 C3 91.2(3) . .
C5 C4 N1 C3 -90.6(3) . .
C2 C3 N1 C1 6.2(4) . .
C2 C3 N1 C4 -175.8(3) . .
N1 C1 N2 C13 178.6(3) . .
Ru1 C1 N2 C13 -6.1(4) . .
N1 C1 N2 C2 -2.8(3) . .
Ru1 C1 N2 C2 172.5(2) . .
C14 C13 N2 C1 93.5(4) . .
C18 C13 N2 C1 -89.0(4) . .
C14 C13 N2 C2 -84.9(4) . .
C18 C13 N2 C2 92.6(4) . .
C3 C2 N2 C1 6.5(4) . .
C3 C2 N2 C13 -174.9(3) . .
C25 C24 O1 C26 -9.5(4) 3_667 .
C23 C24 O1 C26 169.0(3) . .
C25 C24 O1 Ru1 167.8(2) 3_667 .
C23 C24 O1 Ru1 -13.7(3) . .
C23 C22 Ru1 C1 162.1(2) . .
C23 C22 Ru1 O1 -13.4(2) . .
C23 C22 Ru1 Cl2 70.1(2) . .
C23 C22 Ru1 Cl1 -96.7(2) . .
N1 C1 Ru1 C22 -4.7(3) . .
N2 C1 Ru1 C22 -178.6(2) . .
N1 C1 Ru1 O1 93.4(12) . .
N2 C1 Ru1 O1 -80.5(13) . .
N1 C1 Ru1 Cl2 93.1(3) . .
N2 C1 Ru1 Cl2 -80.8(2) . .
N1 C1 Ru1 Cl1 -108.6(3) . .
N2 C1 Ru1 Cl1 77.5(2) . .
C24 O1 Ru1 C22 15.41(19) . .
C26 O1 Ru1 C22 -167.7(3) . .
C24 O1 Ru1 C1 -83.6(12) . .
C26 O1 Ru1 C1 93.3(12) . .
C24 O1 Ru1 Cl2 -83.26(18) . .
C26 O1 Ru1 Cl2 93.6(2) . .
C24 O1 Ru1 Cl1 118.23(18) . .
C26 O1 Ru1 Cl1 -64.9(2) . .
